data_4062036
_journal_name_full Organometallics
_journal_year 2003
_chemical_formula_sum 'C36 H48 Fe K2 N4 O2'
_chemical_formula_weight 702.83
_space_group_IT_number 14
_symmetry_cell_setting monoclinic
_symmetry_space_group_name_Hall '-P 2ybc'
_symmetry_space_group_name_H-M 'P 1 21/c 1'
_cell_angle_alpha 90.00
_cell_angle_beta 101.3950(10)
_cell_angle_gamma 90.00
_cell_formula_units_Z 4
_cell_length_a 10.9890(8)
_cell_length_b 20.4952(14)
_cell_length_c 16.1207(11)
_cell_measurement_temperature 203(2)
_cell_volume 3559.2(4)
_diffrn_ambient_temperature 203(2)
_exptl_crystal_density_diffrn 1.312
_cod_depositor_comments
;
The following automatic conversions were performed:
'_symmetry_cell_setting' value 'Monoclinic' changed to 'monoclinic'
according to '/home/saulius/struct/CIF-dictionaries/cif_core.dic'
dictionary named 'cif_core.dic' version 2.4.1 from 2010-06-29.

Automatic conversion script
Id: cif_fix_enum 1527 2010-12-29 10:47:43Z saulius 
;
_cod_original_sg_symbol_H-M 'P 21/c'
_cod_database_code 4062036

loop_
_symmetry_equiv_pos_as_xyz
'x, y, z'
'-x, y+1/2, -z+1/2'
'-x, -y, -z'
'x, -y-1/2, z-1/2'

loop_
_atom_site_label
_atom_site_type_symbol
_atom_site_fract_x
_atom_site_fract_y
_atom_site_fract_z
_atom_site_U_iso_or_equiv
_atom_site_adp_type
_atom_site_occupancy
_atom_site_symmetry_multiplicity
_atom_site_calc_flag
_atom_site_refinement_flags
_atom_site_disorder_assembly
_atom_site_disorder_group
Fe Fe 0.02515(4) 0.819340(19) 0.80448(2) 0.02443(10) Uani 1 1 d . . .
K1 K 0.04023(6) 0.78655(3) 0.51506(4) 0.03716(17) Uani 1 1 d . . .
K2 K 0.08098(6) 0.99879(3) 0.76639(4) 0.04018(17) Uani 1 1 d . . .
N1 N -0.0101(2) 0.72168(11) 0.81742(13) 0.0265(5) Uani 1 1 d . . .
N2 N 0.1776(2) 0.81289(11) 0.89999(13) 0.0274(5) Uani 1 1 d . . .
N3 N -0.0893(2) 0.89464(11) 0.82331(13) 0.0274(5) Uani 1 1 d . . .
N4 N 0.0459(2) 0.86267(11) 0.69150(13) 0.0254(5) Uani 1 1 d . . .
O1 O -0.1406(2) 0.70470(12) 0.52106(15) 0.0563(6) Uani 1 1 d . . .
O2 O 0.3254(2) 0.98850(13) 0.81221(19) 0.0700(8) Uani 1 1 d . . .
C1 C -0.1187(3) 0.68925(14) 0.82211(17) 0.0305(6) Uani 1 1 d . . .
H1A H -0.1985 0.7077 0.8083 0.037 Uiso 1 1 calc R . .
C2 C -0.0942(3) 0.62595(14) 0.84987(18) 0.0346(7) Uani 1 1 d . . .
H2A H -0.1525 0.5943 0.8584 0.041 Uiso 1 1 calc R . .
C3 C 0.0358(3) 0.61824(13) 0.86281(18) 0.0319(6) Uani 1 1 d . . .
H3A H 0.0806 0.5801 0.8814 0.038 Uiso 1 1 calc R . .
C4 C 0.0855(2) 0.67727(13) 0.84308(15) 0.0244(5) Uani 1 1 d . . .
C5 C 0.2078(3) 0.85003(14) 0.97260(17) 0.0338(7) Uani 1 1 d . . .
H5A H 0.1772 0.8922 0.9789 0.041 Uiso 1 1 calc R . .
C6 C 0.2884(3) 0.81709(15) 1.03434(18) 0.0375(7) Uani 1 1 d . . .
H6A H 0.3224 0.8322 1.0890 0.045 Uiso 1 1 calc R . .
C7 C 0.3102(3) 0.75595(14) 0.99959(17) 0.0315(6) Uani 1 1 d . . .
H7A H 0.3610 0.7224 1.0270 0.038 Uiso 1 1 calc R . .
C8 C 0.2421(2) 0.75486(13) 0.91716(16) 0.0239(6) Uani 1 1 d . . .
C9 C 0.2200(2) 0.69946(12) 0.85237(16) 0.0242(6) Uani 1 1 d . . .
C10 C 0.2423(2) 0.72204(13) 0.76446(16) 0.0280(6) Uani 1 1 d . . .
H10A H 0.2186 0.6867 0.7236 0.034 Uiso 1 1 calc R . .
H10B H 0.1885 0.7595 0.7454 0.034 Uiso 1 1 calc R . .
C11 C 0.3768(3) 0.74123(15) 0.76535(19) 0.0362(7) Uani 1 1 d . . .
H11A H 0.4005 0.7778 0.8044 0.043 Uiso 1 1 calc R . .
H11B H 0.3852 0.7553 0.7087 0.043 Uiso 1 1 calc R . .
C12 C 0.4625(3) 0.68290(16) 0.79324(19) 0.0428(8) Uani 1 1 d . . .
H12A H 0.4432 0.6478 0.7515 0.051 Uiso 1 1 calc R . .
H12B H 0.5490 0.6960 0.7961 0.051 Uiso 1 1 calc R . .
C13 C 0.4466(3) 0.65815(16) 0.8795(2) 0.0410(8) Uani 1 1 d . . .
H13A H 0.4771 0.6913 0.9223 0.049 Uiso 1 1 calc R . .
H13B H 0.4969 0.6188 0.8937 0.049 Uiso 1 1 calc R . .
C14 C 0.3102(3) 0.64239(14) 0.88181(18) 0.0329(7) Uani 1 1 d . . .
H14A H 0.3044 0.6305 0.9398 0.039 Uiso 1 1 calc R . .
H14B H 0.2842 0.6045 0.8456 0.039 Uiso 1 1 calc R . .
C15 C -0.0783(3) 0.93535(15) 0.89252(17) 0.0344(7) Uani 1 1 d . . .
H15A H -0.0358 0.9246 0.9473 0.041 Uiso 1 1 calc R . .
C16 C -0.1377(3) 0.99364(15) 0.87064(18) 0.0362(7) Uani 1 1 d . . .
H16A H -0.1431 1.0291 0.9068 0.043 Uiso 1 1 calc R . .
C17 C -0.1892(3) 0.98989(14) 0.78284(17) 0.0311(6) Uani 1 1 d . . .
H17A H -0.2348 1.0225 0.7494 0.037 Uiso 1 1 calc R . .
C18 C -0.1591(2) 0.92867(13) 0.75592(16) 0.0244(6) Uani 1 1 d . . .
C19 C 0.1519(3) 0.87805(13) 0.66192(17) 0.0300(6) Uani 1 1 d . . .
H19A H 0.2313 0.8612 0.6839 0.036 Uiso 1 1 calc R . .
C20 C 0.1253(3) 0.92161(14) 0.59572(17) 0.0322(7) Uani 1 1 d . . .
H20A H 0.1819 0.9394 0.5651 0.039 Uiso 1 1 calc R . .
C21 C -0.0033(3) 0.93442(13) 0.58274(16) 0.0296(6) Uani 1 1 d . . .
H21A H -0.0490 0.9621 0.5415 0.036 Uiso 1 1 calc R . .
C22 C -0.0497(2) 0.89805(12) 0.64276(15) 0.0232(6) Uani 1 1 d . . .
C23 C -0.1775(2) 0.89982(12) 0.66641(15) 0.0230(6) Uani 1 1 d . . .
C24 C -0.2673(2) 0.94158(14) 0.60236(17) 0.0309(6) Uani 1 1 d . . .
H24A H -0.2370 0.9866 0.6054 0.037 Uiso 1 1 calc R . .
H24B H -0.2673 0.9254 0.5452 0.037 Uiso 1 1 calc R . .
C25 C -0.4012(3) 0.94124(16) 0.6172(2) 0.0414(8) Uani 1 1 d . . .
H25A H -0.4037 0.9633 0.6708 0.050 Uiso 1 1 calc R . .
H25B H -0.4545 0.9655 0.5717 0.050 Uiso 1 1 calc R . .
C26 C -0.4510(3) 0.87183(17) 0.6202(2) 0.0463(8) Uani 1 1 d . . .
H26A H -0.5326 0.8733 0.6359 0.056 Uiso 1 1 calc R . .
H26B H -0.4612 0.8521 0.5638 0.056 Uiso 1 1 calc R . .
C27 C -0.3635(3) 0.82982(15) 0.68370(19) 0.0390(7) Uani 1 1 d . . .
H27A H -0.3608 0.8465 0.7410 0.047 Uiso 1 1 calc R . .
H27B H -0.3948 0.7849 0.6813 0.047 Uiso 1 1 calc R . .
C28 C -0.2330(2) 0.83021(13) 0.66465(17) 0.0292(6) Uani 1 1 d . . .
H28A H -0.2354 0.8109 0.6087 0.035 Uiso 1 1 calc R . .
H28B H -0.1787 0.8030 0.7064 0.035 Uiso 1 1 calc R . .
C29 C -0.2615(3) 0.7002(2) 0.4695(3) 0.0645(11) Uani 1 1 d . . .
H29A H -0.2616 0.6704 0.4220 0.077 Uiso 1 1 calc R . .
H29B H -0.2902 0.7432 0.4471 0.077 Uiso 1 1 calc R . .
C30 C -0.3426(5) 0.6748(3) 0.5263(4) 0.1000(18) Uani 1 1 d . . .
H30A H -0.3740 0.7103 0.5570 0.120 Uiso 1 1 calc R . .
H30B H -0.4128 0.6500 0.4945 0.120 Uiso 1 1 calc R . .
C31 C -0.2568(7) 0.6326(4) 0.5838(4) 0.166(4) Uani 1 1 d . . .
H31A H -0.2786 0.6320 0.6398 0.199 Uiso 1 1 calc R . .
H31B H -0.2608 0.5879 0.5619 0.199 Uiso 1 1 calc R . .
C32 C -0.1322(5) 0.6593(2) 0.5891(2) 0.0769(13) Uani 1 1 d . . .
H32A H -0.1043 0.6813 0.6436 0.092 Uiso 1 1 calc R . .
H32B H -0.0732 0.6245 0.5837 0.092 Uiso 1 1 calc R . .
C33 C 0.4061(3) 1.0299(2) 0.7796(2) 0.0668(11) Uani 1 1 d . . .
H33A H 0.3699 1.0736 0.7689 0.080 Uiso 1 1 calc R . .
H33B H 0.4237 1.0125 0.7266 0.080 Uiso 1 1 calc R . .
C34 C 0.5217(3) 1.03222(19) 0.8466(3) 0.0727(13) Uani 1 1 d . . .
H34A H 0.5150 1.0650 0.8897 0.087 Uiso 1 1 calc R . .
H34B H 0.5947 1.0418 0.8223 0.087 Uiso 1 1 calc R . .
C35 C 0.5279(4) 0.9641(2) 0.8831(3) 0.0796(13) Uani 1 1 d . . .
H35A H 0.5897 0.9377 0.8620 0.096 Uiso 1 1 calc R . .
H35B H 0.5494 0.9653 0.9450 0.096 Uiso 1 1 calc R . .
C36 C 0.4049(4) 0.9381(2) 0.8546(5) 0.135(3) Uani 1 1 d . . .
H36A H 0.4078 0.9016 0.8159 0.162 Uiso 1 1 calc R . .
H36B H 0.3723 0.9220 0.9031 0.162 Uiso 1 1 calc R . .

loop_
_atom_site_aniso_label
_atom_site_aniso_U_11
_atom_site_aniso_U_22
_atom_site_aniso_U_33
_atom_site_aniso_U_23
_atom_site_aniso_U_13
_atom_site_aniso_U_12
Fe 0.0309(2) 0.0209(2) 0.02138(18) 0.00315(17) 0.00472(15) 0.00127(17)
K1 0.0412(4) 0.0382(4) 0.0345(3) -0.0028(3) 0.0134(3) -0.0040(3)
K2 0.0358(4) 0.0392(4) 0.0462(4) -0.0078(3) 0.0097(3) -0.0105(3)
N1 0.0289(12) 0.0224(12) 0.0276(12) 0.0010(10) 0.0042(10) -0.0028(9)
N2 0.0321(12) 0.0208(12) 0.0281(12) -0.0029(10) 0.0028(10) -0.0003(10)
N3 0.0313(13) 0.0304(14) 0.0210(11) 0.0005(10) 0.0062(9) 0.0051(10)
N4 0.0294(12) 0.0244(13) 0.0229(11) 0.0020(9) 0.0067(9) 0.0001(9)
O1 0.0589(16) 0.0559(16) 0.0553(15) 0.0018(13) 0.0142(12) -0.0167(12)
O2 0.0396(14) 0.0598(18) 0.106(2) -0.0018(16) 0.0026(14) -0.0100(13)
C1 0.0288(15) 0.0302(17) 0.0323(14) -0.0010(13) 0.0052(12) -0.0016(12)
C2 0.0390(17) 0.0253(17) 0.0399(17) 0.0002(13) 0.0089(14) -0.0103(13)
C3 0.0397(17) 0.0195(15) 0.0364(16) 0.0006(12) 0.0074(13) 0.0008(12)
C4 0.0299(14) 0.0212(14) 0.0215(12) -0.0014(11) 0.0040(10) -0.0003(11)
C5 0.0393(17) 0.0264(16) 0.0345(16) -0.0117(13) 0.0042(13) 0.0009(13)
C6 0.0408(17) 0.0432(19) 0.0267(14) -0.0106(14) 0.0022(12) -0.0031(15)
C7 0.0333(16) 0.0332(17) 0.0260(14) 0.0022(12) 0.0008(12) 0.0036(12)
C8 0.0268(14) 0.0220(15) 0.0234(13) 0.0010(11) 0.0062(11) -0.0012(11)
C9 0.0280(14) 0.0191(14) 0.0248(13) -0.0005(11) 0.0030(11) 0.0015(10)
C10 0.0333(15) 0.0264(16) 0.0247(13) -0.0008(11) 0.0065(11) 0.0032(12)
C11 0.0365(17) 0.0407(19) 0.0337(16) 0.0005(14) 0.0121(13) 0.0007(13)
C12 0.0366(17) 0.050(2) 0.0450(18) -0.0032(16) 0.0159(14) 0.0053(15)
C13 0.0354(17) 0.0403(19) 0.0459(18) 0.0001(15) 0.0045(14) 0.0130(14)
C14 0.0394(17) 0.0249(16) 0.0327(15) -0.0003(13) 0.0031(13) 0.0073(12)
C15 0.0348(16) 0.046(2) 0.0231(14) -0.0039(13) 0.0066(12) 0.0071(14)
C16 0.0401(17) 0.0372(19) 0.0326(16) -0.0146(14) 0.0106(13) 0.0020(14)
C17 0.0362(16) 0.0248(16) 0.0331(15) -0.0001(12) 0.0086(12) 0.0052(12)
C18 0.0250(14) 0.0243(15) 0.0246(13) 0.0009(11) 0.0067(11) -0.0023(11)
C19 0.0288(15) 0.0307(17) 0.0324(15) -0.0006(13) 0.0109(12) 0.0009(12)
C20 0.0375(16) 0.0300(17) 0.0340(16) 0.0015(13) 0.0191(13) -0.0037(13)
C21 0.0408(17) 0.0246(16) 0.0244(14) 0.0053(12) 0.0085(12) 0.0001(12)
C22 0.0309(14) 0.0185(14) 0.0202(12) 0.0000(11) 0.0047(11) 0.0009(11)
C23 0.0263(14) 0.0201(14) 0.0221(13) 0.0009(11) 0.0036(11) -0.0008(11)
C24 0.0345(16) 0.0315(17) 0.0250(14) 0.0014(12) 0.0015(12) 0.0018(12)
C25 0.0324(17) 0.051(2) 0.0376(17) 0.0037(15) -0.0002(13) 0.0088(14)
C26 0.0299(17) 0.060(2) 0.0463(19) -0.0086(17) 0.0017(14) -0.0048(15)
C27 0.0362(17) 0.0368(19) 0.0458(18) -0.0045(15) 0.0122(14) -0.0100(13)
C28 0.0326(15) 0.0251(16) 0.0297(14) -0.0021(12) 0.0054(12) -0.0058(12)
C29 0.059(2) 0.068(3) 0.066(3) 0.000(2) 0.012(2) -0.005(2)
C30 0.086(4) 0.101(4) 0.129(5) -0.054(4) 0.060(3) -0.050(3)
C31 0.194(7) 0.193(7) 0.099(5) 0.051(5) 0.003(5) -0.138(6)
C32 0.124(4) 0.063(3) 0.045(2) -0.006(2) 0.017(2) 0.006(3)
C33 0.057(3) 0.083(3) 0.064(3) 0.011(2) 0.024(2) 0.013(2)
C34 0.041(2) 0.058(3) 0.122(4) 0.008(3) 0.022(2) 0.0010(19)
C35 0.063(3) 0.070(3) 0.103(4) 0.015(3) 0.009(3) 0.007(2)
C36 0.068(3) 0.070(4) 0.248(8) 0.058(4) -0.012(4) -0.018(3)

loop_
_geom_bond_atom_site_label_1
_geom_bond_atom_site_label_2
_geom_bond_distance
_geom_bond_site_symmetry_2
_geom_bond_publ_flag
Fe N2 2.043(2) . ?
Fe N3 2.051(2) . ?
Fe N1 2.057(2) . ?
Fe N4 2.079(2) . ?
Fe K2 3.7986(8) . ?
Fe K1 4.0049(8) 4_576 ?
K1 O1 2.617(2) . ?
K1 C4 3.005(3) 4_575 ?
K1 C19 3.079(3) . ?
K1 C8 3.085(3) 4_575 ?
K1 C20 3.122(3) . ?
K1 C3 3.128(3) 4_575 ?
K1 N1 3.129(2) 4_575 ?
K1 C7 3.148(3) 4_575 ?
K1 N4 3.234(2) . ?
K1 C21 3.288(3) . ?
K1 C1 3.290(3) 4_575 ?
K1 C2 3.307(3) 4_575 ?
K2 O2 2.650(2) . ?
K2 C18 2.980(3) . ?
K2 C22 3.028(3) . ?
K2 N4 3.034(2) . ?
K2 C17 3.038(3) . ?
K2 N3 3.095(2) . ?
K2 C19 3.176(3) . ?
K2 C16 3.194(3) . ?
K2 C21 3.206(3) . ?
K2 C15 3.209(3) . ?
K2 C2 3.230(3) 2_556 ?
K2 C20 3.292(3) . ?
N1 C1 1.381(3) . ?
N1 C4 1.390(3) . ?
N1 K1 3.129(2) 4_576 ?
N2 C5 1.381(3) . ?
N2 C8 1.384(3) . ?
N2 K1 3.314(2) 4_576 ?
N3 C15 1.379(3) . ?
N3 C18 1.388(3) . ?
N4 C19 1.379(3) . ?
N4 C22 1.386(3) . ?
O1 C29 1.424(4) . ?
O1 C32 1.427(4) . ?
O2 C33 1.402(4) . ?
O2 C36 1.436(5) . ?
C1 C2 1.381(4) . ?
C1 K1 3.290(3) 4_576 ?
C2 C3 1.411(4) . ?
C2 K2 3.230(3) 2_546 ?
C2 K1 3.307(3) 4_576 ?
C3 C4 1.390(4) . ?
C3 K1 3.128(3) 4_576 ?
C3 K2 3.305(3) 2_546 ?
C4 C9 1.525(4) . ?
C4 K1 3.005(3) 4_576 ?
C5 C6 1.372(4) . ?
C5 K1 3.492(3) 4_576 ?
C6 C7 1.412(4) . ?
C6 K1 3.422(3) 4_576 ?
C7 C8 1.390(3) . ?
C7 K1 3.148(3) 4_576 ?
C8 C9 1.529(4) . ?
C8 K1 3.085(3) 4_576 ?
C9 C14 1.546(4) . ?
C9 C10 1.556(3) . ?
C10 C11 1.527(4) . ?
C11 C12 1.534(4) . ?
C12 C13 1.522(4) . ?
C13 C14 1.540(4) . ?
C15 C16 1.373(4) . ?
C16 C17 1.419(4) . ?
C17 C18 1.389(4) . ?
C18 C23 1.535(3) . ?
C19 C20 1.378(4) . ?
C20 C21 1.412(4) . ?
C21 C22 1.395(3) . ?
C22 C23 1.526(3) . ?
C23 C24 1.540(3) . ?
C23 C28 1.549(3) . ?
C24 C25 1.536(4) . ?
C25 C26 1.528(4) . ?
C26 C27 1.525(4) . ?
C27 C28 1.525(4) . ?
C29 C30 1.491(6) . ?
C30 C31 1.467(8) . ?
C31 C32 1.462(7) . ?
C33 C34 1.498(5) . ?
C34 C35 1.512(5) . ?
C35 C36 1.440(6) . ?
